data_7117411
loop_
_publ_author_name
'MiLosz Pawlicki'
'Karolina Hurej'
'Katarzyna Kwiecinska'
'Ludmila Szterenberg'
'Lechoslaw Latos-Grazynski'

_publ_section_title
;
 A fused meso-aminoporphyrin: a switchable near-IR chromophore
;
_journal_name_full Chem.Commun.
_journal_page_first 11362
_journal_paper_doi 10.1039/C5cc01231G
_journal_volume 51
_journal_year 2015
_chemical_formula_sum 'C52 H45 N5 O3 Zn'
_chemical_formula_weight 853.30
_chemical_name_systematic
; 
 ? 
;
_space_group_IT_number 15
_symmetry_cell_setting monoclinic
_symmetry_space_group_name_Hall '-C 2yc'
_symmetry_space_group_name_H-M 'C 1 2/c 1'
_atom_sites_solution_hydrogens geom
_atom_sites_solution_primary direct
_atom_sites_solution_secondary difmap
_audit_creation_method SHELXL-97
_audit_update_record
;
2015-02-09 deposited with the CCDC.
2015-03-10 downloaded from the CCDC.
;
_cell_angle_alpha 90.00
_cell_angle_beta 94.3830(10)
_cell_angle_gamma 90.00
_cell_formula_units_Z 8
_cell_length_a 24.4775(4)
_cell_length_b 12.9680(2)
_cell_length_c 26.5412(4)
_cell_measurement_temperature 100(2)
_cell_volume 8400.2(2)
_computing_structure_refinement 'SHELXL-97 (Sheldrick, 1997)'
_computing_structure_solution 'SHELXS-97 (Sheldrick, 1990)'
_diffrn_ambient_temperature 100(2)
_diffrn_measured_fraction_theta_full 0.967
_diffrn_measured_fraction_theta_max 0.950
_diffrn_radiation_monochromator graphite
_diffrn_radiation_source 'fine-focus sealed tube'
_diffrn_radiation_type CuK\a
_diffrn_radiation_wavelength 1.54184
_diffrn_reflns_av_R_equivalents 0.0716
_diffrn_reflns_av_sigmaI/netI 0.0687
_diffrn_reflns_limit_h_max 30
_diffrn_reflns_limit_h_min -30
_diffrn_reflns_limit_k_max 15
_diffrn_reflns_limit_k_min -16
_diffrn_reflns_limit_l_max 33
_diffrn_reflns_limit_l_min -32
_diffrn_reflns_number 23068
_diffrn_reflns_theta_full 75.00
_diffrn_reflns_theta_max 78.00
_diffrn_reflns_theta_min 3.34
_exptl_absorpt_coefficient_mu 1.216
_exptl_absorpt_correction_type none
_exptl_crystal_colour red
_exptl_crystal_density_diffrn 1.349
_exptl_crystal_density_method 'not measured'
_exptl_crystal_description irregular
_exptl_crystal_F_000 3568
_refine_diff_density_max 0.697
_refine_diff_density_min -1.048
_refine_diff_density_rms 0.102
_refine_ls_extinction_method none
_refine_ls_goodness_of_fit_ref 1.030
_refine_ls_hydrogen_treatment mixed
_refine_ls_matrix_type full
_refine_ls_number_parameters 554
_refine_ls_number_reflns 8544
_refine_ls_number_restraints 0
_refine_ls_restrained_S_all 1.030
_refine_ls_R_factor_all 0.0786
_refine_ls_R_factor_gt 0.0625
_refine_ls_shift/su_max 0.002
_refine_ls_shift/su_mean 0.000
_refine_ls_structure_factor_coef Fsqd
_refine_ls_weighting_details 'calc w=1/[\s^2^(Fo^2^)+(0.1231P)^2^+0.0000P] where P=(Fo^2^+2Fc^2^)/3'
_refine_ls_weighting_scheme calc
_refine_ls_wR_factor_gt 0.1644
_refine_ls_wR_factor_ref 0.1861
_reflns_number_gt 6251
_reflns_number_total 8544
_reflns_threshold_expression >2sigma(I)
_cod_data_source_file c5cc01231g2.cif
_cod_data_source_block mjp13_1
_cod_original_sg_symbol_H-M C2/c
_cod_database_code 7117411

loop_
_symmetry_equiv_pos_as_xyz
'x, y, z'
'-x, y, -z+1/2'
'x+1/2, y+1/2, z'
'-x+1/2, y+1/2, -z+1/2'
'-x, -y, -z'
'x, -y, z-1/2'
'-x+1/2, -y+1/2, -z'
'x+1/2, -y+1/2, z-1/2'

loop_
_atom_site_label
_atom_site_type_symbol
_atom_site_fract_x
_atom_site_fract_y
_atom_site_fract_z
_atom_site_U_iso_or_equiv
_atom_site_adp_type
_atom_site_occupancy
_atom_site_symmetry_multiplicity
_atom_site_calc_flag
_atom_site_refinement_flags
_atom_site_disorder_assembly
_atom_site_disorder_group
Zn1 Zn 0.306435(16) 0.58974(3) 0.981300(14) 0.01994(14) Uani 1 1 d . . .
N24 N 0.38036(10) 0.5981(2) 0.94879(9) 0.0197(5) Uani 1 1 d . . .
N21 N 0.33946(10) 0.6759(2) 1.04090(9) 0.0196(5) Uani 1 1 d . . .
N23 N 0.27050(10) 0.5306(2) 0.91415(9) 0.0205(5) Uani 1 1 d . . .
N22 N 0.22912(10) 0.6046(2) 1.00646(9) 0.0205(5) Uani 1 1 d . . .
C11 C 0.21736(12) 0.4971(2) 0.90635(10) 0.0194(6) Uani 1 1 d . . .
C4 C 0.31279(12) 0.6999(2) 1.08279(11) 0.0208(6) Uani 1 1 d . . .
O2 O 0.22835(12) 0.3954(2) 1.20450(10) 0.0376(6) Uani 1 1 d . . .
C200 C 0.49186(13) 0.7164(2) 1.03719(11) 0.0225(6) Uani 1 1 d . . .
O3 O 0.32552(9) 0.44519(18) 1.02249(9) 0.0255(5) Uani 1 1 d . . .
N5 N 0.23616(12) 0.7306(2) 1.13277(9) 0.0241(5) Uani 1 1 d . . .
NH1 H 0.2233(18) 0.797(4) 1.1311(16) 0.033(11) Uiso 1 1 d . . .
C8 C 0.13643(12) 0.5983(3) 1.01487(11) 0.0220(6) Uani 1 1 d . . .
H8 H 0.0994 0.5842 1.0080 0.026 Uiso 1 1 calc R . .
C103 C 0.01238(14) 0.4238(3) 0.87664(13) 0.0291(7) Uani 1 1 d . . .
C16 C 0.39047(13) 0.5665(3) 0.90117(11) 0.0247(6) Uani 1 1 d . . .
C105 C 0.08434(13) 0.4278(2) 0.94570(12) 0.0243(6) Uani 1 1 d . . .
H105 H 0.0966 0.4082 0.9783 0.029 Uiso 1 1 calc R . .
C3 C 0.35184(13) 0.7322(3) 1.12293(11) 0.0246(6) Uani 1 1 d . . .
H3 H 0.3441 0.7519 1.1553 0.030 Uiso 1 1 calc R . .
C6 C 0.21792(13) 0.6502(2) 1.05107(11) 0.0217(6) Uani 1 1 d . . .
C2 C 0.40201(13) 0.7284(3) 1.10460(11) 0.0240(6) Uani 1 1 d . . .
H2 H 0.4353 0.7444 1.1221 0.029 Uiso 1 1 calc R . .
C13 C 0.26215(14) 0.4315(3) 0.84262(12) 0.0288(7) Uani 1 1 d . . .
H13 H 0.2711 0.3963 0.8139 0.035 Uiso 1 1 calc R . .
C9 C 0.18017(13) 0.5715(2) 0.98310(11) 0.0216(6) Uani 1 1 d . . .
C20 C 0.43518(13) 0.6824(2) 1.01910(11) 0.0228(6) Uani 1 1 d . . .
C7 C 0.15927(12) 0.6468(3) 1.05591(11) 0.0236(6) Uani 1 1 d . . .
H7 H 0.1409 0.6733 1.0825 0.028 Uiso 1 1 calc R . .
C10 C 0.17392(12) 0.5202(2) 0.93681(11) 0.0215(6) Uani 1 1 d . . .
C205 C 0.50135(12) 0.8162(3) 1.05644(11) 0.0218(6) Uani 1 1 d . . .
H205 H 0.4721 0.8616 1.0581 0.026 Uiso 1 1 calc R . .
C201 C 0.53793(13) 0.6509(3) 1.03527(12) 0.0258(6) Uani 1 1 d . . .
H201 H 0.5331 0.5840 1.0232 0.031 Uiso 1 1 calc R . .
C17 C 0.44601(14) 0.5941(3) 0.89152(12) 0.0279(7) Uani 1 1 d . . .
H17 H 0.4629 0.5822 0.8618 0.033 Uiso 1 1 calc R . .
C100 C 0.11825(13) 0.4872(2) 0.91725(11) 0.0224(6) Uani 1 1 d . . .
C150 C 0.37509(14) 0.4692(3) 0.82093(12) 0.0316(7) Uani 1 1 d . . .
C204 C 0.55408(13) 0.8483(3) 1.07313(11) 0.0260(6) Uani 1 1 d . . .
H204 H 0.5592 0.9144 1.0862 0.031 Uiso 1 1 calc R . .
C55 C 0.17453(14) 0.6997(3) 1.19821(11) 0.0274(7) Uani 1 1 d . . .
H55 H 0.1637 0.7685 1.1969 0.033 Uiso 1 1 calc R . .
O1 O 0.11379(11) 0.6576(3) 1.26393(10) 0.0436(7) Uani 1 1 d . . .
C50 C 0.21355(13) 0.6619(3) 1.16639(10) 0.0238(6) Uani 1 1 d . . .
C54 C 0.15274(14) 0.6312(3) 1.23146(11) 0.0313(7) Uani 1 1 d . . .
C19 C 0.42772(13) 0.6426(2) 0.97003(11) 0.0227(6) Uani 1 1 d . . .
C51 C 0.20800(14) 0.4943(3) 1.20376(12) 0.0295(7) Uani 1 1 d . . .
C18 C 0.46870(13) 0.6402(3) 0.93328(12) 0.0264(6) Uani 1 1 d . . .
H18 H 0.5042 0.6659 0.9379 0.032 Uiso 1 1 calc R . .
C14 C 0.29827(13) 0.4929(3) 0.87515(11) 0.0231(6) Uani 1 1 d . . .
C155 C 0.41872(15) 0.3989(3) 0.82474(14) 0.0350(8) Uani 1 1 d . . .
H155 H 0.4350 0.3811 0.8564 0.042 Uiso 1 1 calc R . .
C1 C 0.39383(12) 0.6945(2) 1.05247(10) 0.0192(5) Uani 1 1 d . . .
C12 C 0.21220(14) 0.4343(3) 0.86165(12) 0.0264(6) Uani 1 1 d . . .
H12 H 0.1805 0.4017 0.8482 0.032 Uiso 1 1 calc R . .
C52 C 0.23012(13) 0.5598(3) 1.16906(12) 0.0265(6) Uani 1 1 d . . .
H52 H 0.2558 0.5352 1.1479 0.032 Uiso 1 1 calc R . .
C203 C 0.59919(14) 0.7837(3) 1.07068(12) 0.0287(7) Uani 1 1 d . . .
C101 C 0.09769(13) 0.5153(3) 0.86836(11) 0.0243(6) Uani 1 1 d . . .
H101 H 0.1190 0.5562 0.8488 0.029 Uiso 1 1 calc R . .
C202 C 0.58974(14) 0.6848(3) 1.05103(13) 0.0288(7) Uani 1 1 d . . .
H202 H 0.6193 0.6406 1.0485 0.035 Uiso 1 1 calc R . .
C5 C 0.25611(13) 0.6926(2) 1.08662(11) 0.0226(6) Uani 1 1 d . . .
C15 C 0.35368(14) 0.5135(3) 0.86748(12) 0.0281(7) Uani 1 1 d . . .
C104 C 0.03218(14) 0.3972(3) 0.92589(13) 0.0285(7) Uani 1 1 d . . .
H104 H 0.0102 0.3584 0.9458 0.034 Uiso 1 1 calc R . .
C57 C 0.2071(2) 0.3253(4) 1.23926(16) 0.0466(10) Uani 1 1 d . . .
H57A H 0.2243 0.2593 1.2364 0.070 Uiso 1 1 calc R . .
H57B H 0.1682 0.3183 1.2318 0.070 Uiso 1 1 calc R . .
H57C H 0.2143 0.3510 1.2730 0.070 Uiso 1 1 calc R . .
C106 C -0.04294(15) 0.3894(3) 0.85488(14) 0.0367(8) Uani 1 1 d . . .
H10A H -0.0603 0.3493 0.8795 0.055 Uiso 1 1 calc R . .
H10B H -0.0389 0.3481 0.8254 0.055 Uiso 1 1 calc R . .
H10C H -0.0651 0.4486 0.8458 0.055 Uiso 1 1 calc R . .
C300 C 0.2852(2) 0.3673(4) 1.0273(2) 0.0541(12) Uani 1 1 d . . .
H30A H 0.2794 0.3284 0.9961 0.065 Uiso 1 1 calc R . .
H30B H 0.2506 0.3980 1.0349 0.065 Uiso 1 1 calc R . .
C151 C 0.35132(16) 0.4946(4) 0.77272(13) 0.0387(9) Uani 1 1 d . . .
H151 H 0.3222 0.5409 0.7692 0.046 Uiso 1 1 calc R . .
C53 C 0.16859(15) 0.5281(3) 1.23440(12) 0.0345(8) Uani 1 1 d . . .
H53 H 0.1530 0.4831 1.2565 0.041 Uiso 1 1 calc R . .
C102 C 0.04628(14) 0.4833(3) 0.84846(12) 0.0274(7) Uani 1 1 d . . .
H102 H 0.0343 0.5021 0.8156 0.033 Uiso 1 1 calc R . .
C56 C 0.0983(2) 0.7625(4) 1.26618(16) 0.0533(12) Uani 1 1 d . . .
H56A H 0.0709 0.7704 1.2899 0.080 Uiso 1 1 calc R . .
H56B H 0.0837 0.7848 1.2334 0.080 Uiso 1 1 calc R . .
H56C H 0.1298 0.8035 1.2768 0.080 Uiso 1 1 calc R . .
C206 C 0.65550(15) 0.8183(3) 1.08988(16) 0.0394(8) Uani 1 1 d . . .
H20A H 0.6813 0.7641 1.0852 0.059 Uiso 1 1 calc R . .
H20B H 0.6557 0.8345 1.1252 0.059 Uiso 1 1 calc R . .
H20C H 0.6655 0.8785 1.0716 0.059 Uiso 1 1 calc R . .
C303 C 0.3604(3) 0.3343(4) 1.0869(2) 0.0680(16) Uani 1 1 d . . .
H30C H 0.3882 0.2876 1.0760 0.082 Uiso 1 1 calc R . .
H30D H 0.3637 0.3378 1.1235 0.082 Uiso 1 1 calc R . .
C152 C 0.37161(17) 0.4501(5) 0.73011(15) 0.0512(12) Uani 1 1 d . . .
H152 H 0.3555 0.4666 0.6982 0.061 Uiso 1 1 calc R . .
C154 C 0.43791(17) 0.3554(4) 0.78140(15) 0.0463(11) Uani 1 1 d . . .
H154 H 0.4665 0.3080 0.7844 0.056 Uiso 1 1 calc R . .
C304 C 0.36677(17) 0.4389(3) 1.06454(14) 0.0374(8) Uani 1 1 d . . .
H30E H 0.3610 0.4921 1.0893 0.045 Uiso 1 1 calc R . .
H30F H 0.4032 0.4472 1.0530 0.045 Uiso 1 1 calc R . .
C153 C 0.41496(17) 0.3821(5) 0.73425(16) 0.0564(14) Uani 1 1 d . . .
H153 H 0.4286 0.3544 0.7054 0.068 Uiso 1 1 calc R . .
C301 C 0.3063(2) 0.3001(6) 1.0686(4) 0.130(5) Uani 1 1 d . . .
H30G H 0.2820 0.3024 1.0958 0.156 Uiso 1 1 calc R . .
H30H H 0.3079 0.2295 1.0567 0.156 Uiso 1 1 calc R . .

loop_
_atom_site_aniso_label
_atom_site_aniso_U_11
_atom_site_aniso_U_22
_atom_site_aniso_U_33
_atom_site_aniso_U_23
_atom_site_aniso_U_13
_atom_site_aniso_U_12
Zn1 0.0168(2) 0.0260(2) 0.0173(2) -0.00133(14) 0.00359(14) -0.00079(16)
N24 0.0119(11) 0.0275(13) 0.0205(11) -0.0009(9) 0.0068(9) -0.0002(10)
N21 0.0185(12) 0.0241(12) 0.0163(10) -0.0029(9) 0.0017(9) -0.0003(10)
N23 0.0156(12) 0.0300(13) 0.0160(10) -0.0039(9) 0.0015(9) 0.0006(10)
N22 0.0123(11) 0.0315(14) 0.0183(11) -0.0018(9) 0.0059(9) -0.0022(10)
C11 0.0150(13) 0.0231(14) 0.0199(12) -0.0019(10) 0.0008(10) -0.0009(11)
C4 0.0198(14) 0.0243(14) 0.0184(12) -0.0029(10) 0.0031(10) -0.0051(12)
O2 0.0448(16) 0.0365(14) 0.0311(12) 0.0080(10) 0.0007(11) -0.0045(12)
C200 0.0193(14) 0.0261(15) 0.0224(13) 0.0025(11) 0.0044(11) 0.0025(12)
O3 0.0214(11) 0.0237(11) 0.0313(11) 0.0047(8) 0.0010(9) 0.0008(9)
N5 0.0274(14) 0.0294(14) 0.0162(11) -0.0003(10) 0.0066(10) -0.0029(11)
C8 0.0162(14) 0.0321(16) 0.0182(12) 0.0000(11) 0.0044(10) 0.0013(12)
C103 0.0212(15) 0.0359(18) 0.0305(16) -0.0084(13) 0.0043(12) -0.0020(14)
C16 0.0209(15) 0.0337(17) 0.0200(13) -0.0048(11) 0.0053(11) -0.0012(13)
C105 0.0208(15) 0.0269(15) 0.0257(14) 0.0003(11) 0.0046(11) -0.0044(12)
C3 0.0234(15) 0.0310(16) 0.0199(13) 0.0007(11) 0.0042(11) -0.0060(13)
C6 0.0202(14) 0.0269(15) 0.0187(13) -0.0024(11) 0.0053(10) 0.0034(12)
C2 0.0214(15) 0.0309(16) 0.0195(13) 0.0022(11) 0.0007(11) -0.0020(13)
C13 0.0253(16) 0.0353(18) 0.0264(15) -0.0076(13) 0.0065(12) -0.0014(14)
C9 0.0182(14) 0.0255(14) 0.0216(13) 0.0007(11) 0.0056(11) 0.0056(12)
C20 0.0203(15) 0.0252(14) 0.0234(13) 0.0043(11) 0.0052(11) 0.0032(12)
C7 0.0179(14) 0.0304(16) 0.0234(13) 0.0026(11) 0.0074(11) -0.0027(12)
C10 0.0191(14) 0.0237(14) 0.0218(13) 0.0018(11) 0.0032(11) -0.0033(12)
C205 0.0148(13) 0.0289(15) 0.0219(13) -0.0006(11) 0.0035(10) 0.0057(12)
C201 0.0231(15) 0.0287(16) 0.0257(14) -0.0019(12) 0.0033(11) 0.0017(13)
C17 0.0225(15) 0.0408(18) 0.0212(13) -0.0038(12) 0.0062(11) -0.0012(14)
C100 0.0196(15) 0.0259(15) 0.0221(13) -0.0038(11) 0.0045(11) 0.0002(12)
C150 0.0221(16) 0.048(2) 0.0255(15) -0.0094(14) 0.0065(12) -0.0073(15)
C204 0.0208(15) 0.0354(17) 0.0213(13) -0.0041(12) -0.0006(11) -0.0040(13)
C55 0.0241(16) 0.0374(18) 0.0212(13) -0.0019(12) 0.0053(12) 0.0011(14)
O1 0.0326(14) 0.069(2) 0.0308(12) 0.0024(12) 0.0157(11) -0.0011(14)
C50 0.0210(14) 0.0356(17) 0.0147(12) -0.0032(11) 0.0014(10) -0.0099(13)
C54 0.0240(16) 0.052(2) 0.0184(13) -0.0007(13) 0.0050(12) -0.0068(15)
C19 0.0212(14) 0.0250(14) 0.0219(13) -0.0020(11) 0.0024(11) -0.0025(12)
C51 0.0288(17) 0.0360(18) 0.0226(14) 0.0026(12) -0.0044(12) -0.0079(14)
C18 0.0179(14) 0.0349(17) 0.0269(14) -0.0005(12) 0.0049(11) -0.0073(13)
C14 0.0190(14) 0.0293(15) 0.0214(13) -0.0037(11) 0.0036(11) -0.0029(12)
C155 0.0237(16) 0.053(2) 0.0292(16) -0.0124(15) 0.0047(13) 0.0007(16)
C1 0.0160(13) 0.0228(13) 0.0190(12) -0.0022(10) 0.0021(10) -0.0010(11)
C12 0.0216(15) 0.0316(17) 0.0260(15) -0.0043(12) 0.0024(12) -0.0029(13)
C52 0.0230(15) 0.0361(17) 0.0205(13) 0.0017(12) 0.0019(11) -0.0006(14)
C203 0.0210(15) 0.0419(19) 0.0230(14) 0.0008(13) 0.0011(11) -0.0031(14)
C101 0.0188(15) 0.0306(16) 0.0238(14) -0.0018(11) 0.0043(11) 0.0006(12)
C202 0.0194(15) 0.0352(17) 0.0316(15) 0.0003(13) 0.0002(12) 0.0070(14)
C5 0.0244(15) 0.0258(15) 0.0179(13) 0.0014(11) 0.0026(11) 0.0030(12)
C15 0.0244(16) 0.0345(17) 0.0260(15) -0.0036(12) 0.0051(12) 0.0005(14)
C104 0.0217(16) 0.0296(16) 0.0351(17) -0.0026(13) 0.0083(13) 0.0005(13)
C57 0.053(3) 0.045(2) 0.041(2) 0.0171(17) -0.0020(18) -0.004(2)
C106 0.0240(17) 0.047(2) 0.0379(18) -0.0075(15) -0.0027(14) -0.0058(16)
C300 0.042(2) 0.044(2) 0.075(3) 0.025(2) 0.003(2) -0.011(2)
C151 0.0267(18) 0.065(3) 0.0252(16) -0.0055(16) 0.0042(13) -0.0018(18)
C53 0.0306(18) 0.051(2) 0.0225(14) 0.0061(14) 0.0035(13) -0.0136(16)
C102 0.0236(16) 0.0360(17) 0.0224(14) -0.0029(12) 0.0003(11) -0.0010(14)
C56 0.049(3) 0.076(3) 0.038(2) -0.008(2) 0.0243(18) 0.007(2)
C206 0.0208(17) 0.048(2) 0.049(2) -0.0035(17) 0.0001(14) -0.0009(16)
C303 0.106(5) 0.036(2) 0.058(3) 0.015(2) -0.022(3) 0.007(3)
C152 0.030(2) 0.096(4) 0.0270(18) -0.017(2) 0.0044(15) -0.012(2)
C154 0.0279(18) 0.076(3) 0.0362(19) -0.024(2) 0.0102(15) 0.000(2)
C304 0.0351(19) 0.045(2) 0.0307(17) 0.0030(15) -0.0060(14) 0.0068(17)
C153 0.0269(18) 0.106(4) 0.037(2) -0.032(2) 0.0081(15) 0.001(2)
C301 0.038(3) 0.111(6) 0.235(11) 0.136(7) -0.026(4) -0.020(3)

loop_
_atom_type_symbol
_atom_type_description
_atom_type_scat_dispersion_real
_atom_type_scat_dispersion_imag
_atom_type_scat_source
C C 0.0181 0.0091 'International Tables Vol C Tables 4.2.6.8 and 6.1.1.4'
H H 0.0000 0.0000 'International Tables Vol C Tables 4.2.6.8 and 6.1.1.4'
N N 0.0311 0.0180 'International Tables Vol C Tables 4.2.6.8 and 6.1.1.4'
O O 0.0492 0.0322 'International Tables Vol C Tables 4.2.6.8 and 6.1.1.4'
Zn Zn -1.5491 0.6778 'International Tables Vol C Tables 4.2.6.8 and 6.1.1.4'

loop_
_geom_angle_atom_site_label_1
_geom_angle_atom_site_label_2
_geom_angle_atom_site_label_3
_geom_angle
_geom_angle_site_symmetry_1
_geom_angle_site_symmetry_3
N21 Zn1 N22 90.96(10) . .
N21 Zn1 N24 89.27(10) . .
N22 Zn1 N24 169.87(11) . .
N21 Zn1 N23 168.71(11) . .
N22 Zn1 N23 88.47(10) . .
N24 Zn1 N23 89.32(10) . .
N21 Zn1 O3 91.40(9) . .
N22 Zn1 O3 94.80(10) . .
N24 Zn1 O3 95.32(9) . .
N23 Zn1 O3 99.88(10) . .
C16 N24 C19 107.3(2) . .
C16 N24 Zn1 126.5(2) . .
C19 N24 Zn1 126.0(2) . .
C1 N21 C4 107.1(2) . .
C1 N21 Zn1 126.17(19) . .
C4 N21 Zn1 124.5(2) . .
C14 N23 C11 107.0(2) . .
C14 N23 Zn1 125.3(2) . .
C11 N23 Zn1 125.59(18) . .
C6 N22 C9 107.4(2) . .
C6 N22 Zn1 124.7(2) . .
C9 N22 Zn1 127.90(19) . .
N23 C11 C10 126.2(3) . .
N23 C11 C12 109.1(3) . .
C10 C11 C12 124.7(3) . .
N21 C4 C5 125.5(3) . .
N21 C4 C3 109.7(3) . .
C5 C4 C3 124.8(3) . .
C51 O2 C57 117.1(3) . .
C205 C200 C201 117.1(3) . .
C205 C200 C20 120.7(3) . .
C201 C200 C20 122.1(3) . .
C300 O3 C304 109.8(3) . .
C300 O3 Zn1 121.7(2) . .
C304 O3 Zn1 122.6(2) . .
C50 N5 C5 119.9(3) . .
C7 C8 C9 107.6(3) . .
C102 C103 C104 117.3(3) . .
C102 C103 C106 121.1(3) . .
C104 C103 C106 121.6(3) . .
N24 C16 C15 125.7(3) . .
N24 C16 C17 109.1(3) . .
C15 C16 C17 125.1(3) . .
C100 C105 C104 121.1(3) . .
C2 C3 C4 107.0(3) . .
N22 C6 C5 126.1(3) . .
N22 C6 C7 109.1(3) . .
C5 C6 C7 124.8(3) . .
C3 C2 C1 106.9(3) . .
C12 C13 C14 107.0(3) . .
N22 C9 C10 125.4(3) . .
N22 C9 C8 108.6(3) . .
C10 C9 C8 126.0(3) . .
C19 C20 C1 125.4(3) . .
C19 C20 C200 117.3(3) . .
C1 C20 C200 117.3(3) . .
C8 C7 C6 107.2(3) . .
C9 C10 C11 124.6(3) . .
C9 C10 C100 118.8(3) . .
C11 C10 C100 116.6(3) . .
C204 C205 C200 120.9(3) . .
C202 C201 C200 121.0(3) . .
C18 C17 C16 107.4(3) . .
C105 C100 C101 117.2(3) . .
C105 C100 C10 122.6(3) . .
C101 C100 C10 120.2(3) . .
C155 C150 C151 118.6(3) . .
C155 C150 C15 120.3(3) . .
C151 C150 C15 121.1(3) . .
C203 C204 C205 121.6(3) . .
C54 C55 C50 118.0(3) . .
C54 O1 C56 117.8(3) . .
C52 C50 N5 120.7(3) . .
C52 C50 C55 120.7(3) . .
N5 C50 C55 118.6(3) . .
O1 C54 C55 123.9(4) . .
O1 C54 C53 114.0(3) . .
C55 C54 C53 122.1(3) . .
N24 C19 C20 125.5(3) . .
N24 C19 C18 108.6(3) . .
C20 C19 C18 125.8(3) . .
O2 C51 C53 123.8(3) . .
O2 C51 C52 114.8(3) . .
C53 C51 C52 121.4(4) . .
C17 C18 C19 107.5(3) . .
N23 C14 C15 125.3(3) . .
N23 C14 C13 109.6(3) . .
C15 C14 C13 125.1(3) . .
C154 C155 C150 120.4(4) . .
N21 C1 C20 125.2(3) . .
N21 C1 C2 109.2(2) . .
C20 C1 C2 125.6(3) . .
C13 C12 C11 107.3(3) . .
C50 C52 C51 119.3(3) . .
C204 C203 C202 117.4(3) . .
C204 C203 C206 121.0(3) . .
C202 C203 C206 121.5(3) . .
C102 C101 C100 121.6(3) . .
C201 C202 C203 121.9(3) . .
C6 C5 C4 126.5(3) . .
C6 C5 N5 117.3(3) . .
C4 C5 N5 116.1(3) . .
C16 C15 C14 125.4(3) . .
C16 C15 C150 117.9(3) . .
C14 C15 C150 116.6(3) . .
C105 C104 C103 121.4(3) . .
O3 C300 C301 106.3(4) . .
C152 C151 C150 119.5(4) . .
C51 C53 C54 118.4(3) . .
C101 C102 C103 121.4(3) . .
C301 C303 C304 105.4(4) . .
C153 C152 C151 121.4(4) . .
C153 C154 C155 120.6(4) . .
O3 C304 C303 105.6(4) . .
C154 C153 C152 119.4(4) . .
C303 C301 C300 109.3(4) . .

loop_
_geom_bond_atom_site_label_1
_geom_bond_atom_site_label_2
_geom_bond_distance
_geom_bond_site_symmetry_2
Zn1 N21 2.051(2) .
Zn1 N22 2.063(2) .
Zn1 N24 2.066(2) .
Zn1 N23 2.073(2) .
Zn1 O3 2.202(2) .
N24 C16 1.369(4) .
N24 C19 1.377(4) .
N21 C1 1.365(4) .
N21 C4 1.368(4) .
N23 C14 1.372(4) .
N23 C11 1.372(4) .
N22 C6 1.370(4) .
N22 C9 1.375(4) .
C11 C10 1.416(4) .
C11 C12 1.436(4) .
C4 C5 1.402(4) .
C4 C3 1.438(4) .
O2 C51 1.376(5) .
O2 C57 1.422(5) .
C200 C205 1.404(5) .
C200 C201 1.416(4) .
C200 C20 1.499(4) .
O3 C300 1.425(5) .
O3 C304 1.449(4) .
N5 C50 1.404(4) .
N5 C5 1.440(4) .
C8 C7 1.343(5) .
C8 C9 1.454(4) .
C103 C102 1.392(5) .
C103 C104 1.402(5) .
C103 C106 1.499(5) .
C16 C15 1.400(5) .
C16 C17 1.448(4) .
C105 C100 1.396(4) .
C105 C104 1.400(5) .
C3 C2 1.356(4) .
C6 C5 1.390(4) .
C6 C7 1.452(4) .
C2 C1 1.451(4) .
C13 C12 1.359(5) .
C13 C14 1.429(5) .
C9 C10 1.395(4) .
C20 C19 1.400(4) .
C20 C1 1.404(4) .
C10 C100 1.484(4) .
C205 C204 1.396(4) .
C201 C202 1.377(5) .
C17 C18 1.341(5) .
C100 C101 1.403(4) .
C150 C155 1.402(5) .
C150 C151 1.404(5) .
C150 C15 1.493(4) .
C204 C203 1.391(5) .
C55 C54 1.387(5) .
C55 C50 1.410(4) .
O1 C54 1.377(4) .
O1 C56 1.414(6) .
C50 C52 1.385(5) .
C54 C53 1.393(6) .
C19 C18 1.452(4) .
C51 C53 1.380(5) .
C51 C52 1.392(5) .
C14 C15 1.412(5) .
C155 C154 1.394(5) .
C203 C202 1.397(5) .
C203 C206 1.501(5) .
C101 C102 1.390(5) .
C300 C301 1.465(7) .
C151 C152 1.395(5) .
C303 C301 1.446(9) .
C303 C304 1.493(6) .
C152 C153 1.378(7) .
C154 C153 1.376(7) .
